data_7206449
loop_
_publ_author_name
'Huang, Yu-Ting'
'Lai, Yu-Lun'
'Lin, Chia-Her'
'Wang, Sue-Lein'

_publ_section_title
;
 Direct use of waste PET as unfailing source of organic reagents in the
 synthesis of intrinsic white/yellow luminescent nanoporous
 zincophosphates
;
_journal_issue 8
_journal_name_full 'Green Chemistry'
_journal_page_first 2000
_journal_paper_doi 10.1039/c1gc15427c
_journal_volume 13
_journal_year 2011
_chemical_formula_sum 'C20 H52 N8 O22 P4 Zn3'
_chemical_formula_weight 1076.69
_chemical_name_systematic
;
?
;
_space_group_IT_number 15
_symmetry_space_group_name_Hall '-C 2yc'
_symmetry_space_group_name_H-M 'C 1 2/c 1'
_atom_sites_solution_hydrogens geom
_atom_sites_solution_primary direct
_atom_sites_solution_secondary difmap
_audit_creation_method SHELXL-97
_cell_angle_alpha 90.00
_cell_angle_beta 97.1810(10)
_cell_angle_gamma 90.00
_cell_formula_units_Z 4
_cell_length_a 15.0025(5)
_cell_length_b 8.6854(3)
_cell_length_c 30.5449(11)
_cell_measurement_reflns_used 5845
_cell_measurement_temperature 296(2)
_cell_measurement_theta_max 28.26
_cell_measurement_theta_min 2.692
_cell_volume 3948.9(2)
_computing_cell_refinement 'Bruker SMART'
_computing_data_collection 'Bruker SMART'
_computing_data_reduction 'Bruker SHELXTL'
_computing_molecular_graphics 'Bruker SHELXTL'
_computing_publication_material 'Bruker SHELXTL'
_computing_structure_refinement 'SHELXL-97 (Sheldrick, 2008)'
_computing_structure_solution 'SHELXS-97 (Sheldrick, 2008)'
_diffrn_ambient_temperature 296(2)
_diffrn_measured_fraction_theta_full 0.999
_diffrn_measured_fraction_theta_max 0.999
_diffrn_measurement_device_type 'CCD area detector'
_diffrn_measurement_method 'phi and omega scans'
_diffrn_radiation_monochromator graphite
_diffrn_radiation_source 'fine-focus sealed tube'
_diffrn_radiation_type MoK\a
_diffrn_radiation_wavelength 0.71073
_diffrn_reflns_av_R_equivalents 0.0639
_diffrn_reflns_av_sigmaI/netI 0.0843
_diffrn_reflns_limit_h_max 19
_diffrn_reflns_limit_h_min -19
_diffrn_reflns_limit_k_max 9
_diffrn_reflns_limit_k_min -11
_diffrn_reflns_limit_l_max 40
_diffrn_reflns_limit_l_min -40
_diffrn_reflns_number 19570
_diffrn_reflns_theta_full 28.28
_diffrn_reflns_theta_max 28.28
_diffrn_reflns_theta_min 2.69
_exptl_absorpt_coefficient_mu 2.062
_exptl_absorpt_correction_T_max 0.952
_exptl_absorpt_correction_T_min 0.903
_exptl_absorpt_correction_type empirical
_exptl_absorpt_process_details none
_exptl_crystal_colour Colorless
_exptl_crystal_density_diffrn 1.811
_exptl_crystal_density_meas ?
_exptl_crystal_density_method 'not measured'
_exptl_crystal_description lamellar
_exptl_crystal_F_000 2216
_exptl_crystal_size_max 0.4
_exptl_crystal_size_mid 0.4
_exptl_crystal_size_min 0.05
_refine_diff_density_max 0.600
_refine_diff_density_min -0.573
_refine_diff_density_rms 0.084
_refine_ls_extinction_method none
_refine_ls_goodness_of_fit_ref 0.836
_refine_ls_matrix_type full
_refine_ls_number_parameters 313
_refine_ls_number_reflns 4908
_refine_ls_number_restraints 1
_refine_ls_restrained_S_all 0.839
_refine_ls_R_factor_all 0.0617
_refine_ls_R_factor_gt 0.0342
_refine_ls_shift/su_max 0.001
_refine_ls_shift/su_mean 0.000
_refine_ls_structure_factor_coef Fsqd
_refine_ls_weighting_details 'calc w=1/[\s^2^(Fo^2^)+(0.0203P)^2^+0.0000P] where P=(Fo^2^+2Fc^2^)/3'
_refine_ls_weighting_scheme calc
_refine_ls_wR_factor_gt 0.0623
_refine_ls_wR_factor_ref 0.0673
_reflns_number_gt 3207
_reflns_number_total 4908
_reflns_threshold_expression >2sigma(I)
_cod_data_source_file c1gc15427c.txt
_cod_data_source_block NTHU-3-TAH2O
_cod_depositor_comments
;
The following automatic conversions were performed:

'_exptl_absorpt_correction_type' value 'Empirical' changed to
'empirical' according to
/home/saulius/struct/CIF-dictionaries/cif_core.dic dictionary named
'cif_core.dic' version 2.4.1 from 2010-06-29.

Automatic conversion script
Id: cif_fix_values 1715 2011-07-08 13:25:40Z adriana 

The following automatic conversions were performed:

'_exptl_crystal_density_meas' value 'not measured' was changed to '?'
- the value is perceived as not measured.

Automatic conversion script
Id: cif_fix_values 3008 2015-01-20 13:52:24Z robertas 
;
_cod_original_sg_symbol_H-M C2/c
_cod_database_code 7206449

loop_
_symmetry_equiv_pos_as_xyz
'x, y, z'
'-x, y, -z+1/2'
'x+1/2, y+1/2, z'
'-x+1/2, y+1/2, -z+1/2'
'-x, -y, -z'
'x, -y, z-1/2'
'-x+1/2, -y+1/2, -z'
'x+1/2, -y+1/2, z-1/2'

loop_
_atom_site_label
_atom_site_type_symbol
_atom_site_fract_x
_atom_site_fract_y
_atom_site_fract_z
_atom_site_U_iso_or_equiv
_atom_site_adp_type
_atom_site_occupancy
_atom_site_symmetry_multiplicity
_atom_site_calc_flag
_atom_site_refinement_flags
_atom_site_disorder_assembly
_atom_site_disorder_group
Zn1 Zn 0.0000 0.28610(5) 0.2500 0.02290(13) Uani 1 2 d S . .
Zn2 Zn 0.13585(2) 0.69567(4) 0.252537(11) 0.01858(9) Uani 1 1 d . . .
P1 P 0.33723(5) 0.56019(8) 0.25848(2) 0.01680(17) Uani 1 1 d . . .
P2 P 0.01503(5) 0.55561(9) 0.31462(2) 0.01958(18) Uani 1 1 d . . .
O1 O 0.32496(14) 0.5660(2) 0.20837(6) 0.0272(5) Uani 1 1 d . . .
O2 O 0.25398(13) 0.6226(2) 0.27771(6) 0.0244(5) Uani 1 1 d . . .
O3 O 0.35249(14) 0.3944(2) 0.27529(6) 0.0260(5) Uani 1 1 d . . .
O4 O 0.41822(13) 0.6572(2) 0.27834(7) 0.0254(5) Uani 1 1 d . . .
O5 O 0.06727(13) 0.6975(2) 0.30311(6) 0.0242(5) Uani 1 1 d . . .
O6 O -0.08374(13) 0.5664(2) 0.29630(6) 0.0259(5) Uani 1 1 d . . .
O7 O 0.05703(14) 0.4091(2) 0.29937(7) 0.0310(5) Uani 1 1 d . . .
O8 O 0.01824(18) 0.5436(3) 0.36563(7) 0.0532(8) Uani 1 1 d . . .
O9 O 0.2123(4) 0.6744(6) 0.47746(16) 0.0505(15) Uani 0.499(2) 1 d P A 1
O10 O 0.1533(3) 0.5576(5) 0.41599(14) 0.0397(13) Uani 0.499(2) 1 d P A 1
H10A H 0.1020 0.5588 0.4031 0.060 Uiso 0.499(2) 1 calc PR A 1
C7 C 0.0651(3) 0.5365(5) 0.47342(12) 0.0448(10) Uani 0.499(2) 1 d PD A 1
C8 C 0.0272(5) 0.6521(8) 0.5027(3) 0.0402(19) Uani 0.499(2) 1 d PD . 1
C9 C 0.0401(8) 0.4033(16) 0.4742(3) 0.043(3) Uani 0.499(2) 1 d PD . 1
C10 C 0.1524(4) 0.5990(7) 0.4553(2) 0.0293(16) Uani 0.499(2) 1 d PD A 1
O9' O -0.0023(3) 0.7658(5) 0.40652(14) 0.0370(13) Uani 0.501(2) 1 d P A 2
H9'B H 0.0027 0.6747 0.4002 0.056 Uiso 0.501(2) 1 calc PR A 2
O10' O -0.0382(4) 0.8997(5) 0.46379(16) 0.0501(15) Uani 0.501(2) 1 d P A 2
C7' C -0.0065(5) 0.6353(8) 0.4744(2) 0.0261(16) Uani 0.501(2) 1 d P A 2
C8' C 0.0651(3) 0.5365(5) 0.47342(12) 0.0448(10) Uani 0.501(2) 1 d P . 2
C9' C -0.0622(8) 0.6108(14) 0.5065(3) 0.029(2) Uani 0.501(2) 1 d P . 2
C10' C -0.0161(4) 0.7775(7) 0.4464(2) 0.0290(16) Uani 0.501(2) 1 d P A 2
O1W O -0.1101(4) 1.0556(7) 0.46014(18) 0.0703(19) Uani 0.499(2) 1 d P A 1
O1W' O 0.2939(5) 0.5579(7) 0.4666(2) 0.087(2) Uani 0.501(2) 1 d P A 2
N1 N 0.2847(2) 0.5713(3) 0.10273(8) 0.0344(7) Uani 1 1 d . . .
N2 N 0.26495(19) 0.8287(3) 0.16302(9) 0.0335(7) Uani 1 1 d . . .
N3 N 0.46089(18) 0.5021(3) 0.15839(9) 0.0359(7) Uani 1 1 d . . .
N4 N 0.20086(17) 0.3691(3) 0.16378(8) 0.0277(6) Uani 1 1 d . . .
C1 C 0.2641(4) 0.7309(4) 0.08818(12) 0.0702(16) Uani 1 1 d . . .
C2 C 0.2123(3) 0.8168(4) 0.11969(12) 0.0585(13) Uani 1 1 d . . .
C3 C 0.3664(3) 0.5160(4) 0.08645(11) 0.0475(10) Uani 1 1 d . . .
C4 C 0.4511(3) 0.5719(5) 0.11451(13) 0.0594(12) Uani 1 1 d . . .
C5 C 0.2081(2) 0.4696(4) 0.08896(10) 0.0376(9) Uani 1 1 d . . .
C6 C 0.2076(2) 0.3281(4) 0.11737(11) 0.0356(9) Uani 1 1 d . . .
H9A H 0.0677 0.3306 0.4577 0.078 Uiso 0.50 1 d P . .
H8'A H 0.1148 0.5656 0.4599 -0.002 Uiso 0.50 1 d P . .
H9'A H -0.0986 0.6875 0.5148 0.040 Uiso 0.50 1 d P . .
H2NA H 0.2329 0.8771 0.1815 0.065 Uiso 1 1 d . . .
H2NB H 0.3149 0.8823 0.1608 0.097 Uiso 1 1 d . . .
H2NC H 0.2795 0.7352 0.1734 0.063 Uiso 1 1 d . . .
H3NA H 0.5091 0.5413 0.1747 0.080 Uiso 1 1 d . . .
H3NB H 0.4678 0.4006 0.1561 0.100 Uiso 1 1 d . . .
H3NC H 0.4123 0.5215 0.1714 0.048 Uiso 1 1 d . . .
H4NA H 0.2036 0.2841 0.1802 0.053 Uiso 1 1 d . . .
H4NB H 0.1488 0.4167 0.1655 0.050 Uiso 1 1 d . . .
H4NC H 0.2459 0.4315 0.1738 0.046 Uiso 1 1 d . . .
H1A H 0.2295 0.7296 0.0592 0.070 Uiso 1 1 d . . .
H1B H 0.3199 0.7854 0.0858 0.095 Uiso 1 1 d . . .
H2A H 0.1974 0.9190 0.1082 0.078 Uiso 1 1 d . . .
H2B H 0.1565 0.7628 0.1224 0.077 Uiso 1 1 d . . .
H3A H 0.3673 0.5504 0.0563 0.045 Uiso 1 1 d . . .
H3B H 0.3662 0.4039 0.0862 0.034 Uiso 1 1 d . . .
H4A H 0.5033 0.5462 0.1000 0.101 Uiso 1 1 d . . .
H4B H 0.4489 0.6828 0.1173 0.078 Uiso 1 1 d . . .
H5A H 0.2098 0.4384 0.0586 0.061 Uiso 1 1 d . . .
H5B H 0.1527 0.5263 0.0902 0.041 Uiso 1 1 d . . .
H6A H 0.1573 0.2631 0.1063 0.073 Uiso 1 1 d . . .
H6B H 0.2625 0.2702 0.1159 0.045 Uiso 1 1 d . . .

loop_
_atom_site_aniso_label
_atom_site_aniso_U_11
_atom_site_aniso_U_22
_atom_site_aniso_U_33
_atom_site_aniso_U_23
_atom_site_aniso_U_13
_atom_site_aniso_U_12
Zn1 0.0152(3) 0.0144(3) 0.0390(3) 0.000 0.0029(2) 0.000
Zn2 0.01461(18) 0.01513(17) 0.02662(19) -0.00072(15) 0.00506(14) -0.00090(14)
P1 0.0141(4) 0.0141(4) 0.0225(4) -0.0015(3) 0.0036(3) -0.0002(3)
P2 0.0178(4) 0.0186(4) 0.0224(4) 0.0020(3) 0.0028(3) -0.0013(3)
O1 0.0281(13) 0.0299(12) 0.0240(12) -0.0022(9) 0.0045(10) -0.0006(10)
O2 0.0132(11) 0.0299(12) 0.0306(12) -0.0032(9) 0.0040(9) 0.0067(9)
O3 0.0320(13) 0.0142(10) 0.0336(13) -0.0001(9) 0.0105(10) 0.0037(9)
O4 0.0167(12) 0.0242(12) 0.0347(12) -0.0016(9) 0.0008(10) -0.0088(9)
O5 0.0247(12) 0.0171(10) 0.0334(12) -0.0058(9) 0.0138(10) -0.0052(9)
O6 0.0161(12) 0.0243(11) 0.0370(13) 0.0096(10) 0.0013(10) -0.0011(9)
O7 0.0207(12) 0.0188(11) 0.0512(15) -0.0073(10) -0.0042(11) 0.0038(9)
O8 0.069(2) 0.0663(18) 0.0233(13) 0.0105(12) 0.0027(13) -0.0234(15)
O9 0.040(3) 0.068(4) 0.044(3) -0.010(3) 0.005(3) -0.020(3)
O10 0.028(3) 0.063(3) 0.028(3) 0.000(2) 0.002(2) -0.004(2)
C7 0.034(2) 0.054(3) 0.051(2) 0.022(2) 0.0240(19) 0.012(2)
C8 0.040(5) 0.032(4) 0.055(6) -0.001(4) 0.029(4) 0.003(4)
C9 0.043(7) 0.045(6) 0.048(7) -0.013(7) 0.027(6) 0.001(5)
C10 0.025(4) 0.033(4) 0.032(4) 0.008(3) 0.014(3) 0.005(3)
O9' 0.058(4) 0.026(3) 0.028(3) 0.0034(19) 0.010(2) -0.005(2)
O10' 0.065(4) 0.040(3) 0.047(3) -0.004(2) 0.016(3) 0.003(3)
C7' 0.028(4) 0.035(4) 0.015(3) -0.003(3) 0.001(3) -0.002(3)
C8' 0.034(2) 0.054(3) 0.051(2) 0.022(2) 0.0240(19) 0.012(2)
C9' 0.034(6) 0.031(4) 0.024(5) 0.003(5) 0.010(4) 0.010(4)
C10' 0.024(4) 0.035(4) 0.028(4) -0.001(3) 0.002(3) -0.005(3)
O1W 0.058(4) 0.092(5) 0.059(4) -0.022(3) 0.005(3) -0.004(4)
O1W' 0.094(6) 0.089(5) 0.075(5) -0.032(4) 0.000(4) -0.001(4)
N1 0.052(2) 0.0266(15) 0.0259(15) -0.0010(12) 0.0113(14) -0.0043(14)
N2 0.0377(18) 0.0260(15) 0.0384(17) -0.0077(12) 0.0106(14) 0.0041(13)
N3 0.0215(16) 0.0372(17) 0.0500(19) -0.0117(14) 0.0087(14) -0.0054(12)
N4 0.0281(16) 0.0215(14) 0.0346(16) 0.0025(12) 0.0076(13) -0.0026(12)
C1 0.152(5) 0.033(2) 0.027(2) 0.0082(17) 0.016(3) 0.004(3)
C2 0.103(4) 0.036(2) 0.033(2) 0.0019(18) -0.006(2) 0.027(2)
C3 0.057(3) 0.056(3) 0.033(2) -0.0124(18) 0.020(2) -0.020(2)
C4 0.051(3) 0.092(3) 0.039(2) -0.018(2) 0.021(2) -0.037(2)
C5 0.041(2) 0.046(2) 0.0254(18) 0.0018(16) 0.0021(16) 0.0087(18)
C6 0.040(2) 0.034(2) 0.033(2) -0.0104(16) 0.0089(17) -0.0091(16)

loop_
_atom_type_symbol
_atom_type_description
_atom_type_scat_dispersion_real
_atom_type_scat_dispersion_imag
_atom_type_scat_source
C C 0.0033 0.0016 'International Tables Vol C Tables 4.2.6.8 and 6.1.1.4'
H H 0.0000 0.0000 'International Tables Vol C Tables 4.2.6.8 and 6.1.1.4'
N N 0.0061 0.0033 'International Tables Vol C Tables 4.2.6.8 and 6.1.1.4'
O O 0.0106 0.0060 'International Tables Vol C Tables 4.2.6.8 and 6.1.1.4'
P P 0.1023 0.0942 'International Tables Vol C Tables 4.2.6.8 and 6.1.1.4'
Zn Zn 0.2839 1.4301 'International Tables Vol C Tables 4.2.6.8 and 6.1.1.4'

loop_
_geom_angle_atom_site_label_1
_geom_angle_atom_site_label_2
_geom_angle_atom_site_label_3
_geom_angle
_geom_angle_site_symmetry_1
_geom_angle_site_symmetry_3
O4 Zn1 O4 109.60(12) 3_445 4_545
O4 Zn1 O7 114.75(8) 3_445 2
O4 Zn1 O7 102.18(9) 4_545 2
O4 Zn1 O7 102.18(9) 3_445 .
O4 Zn1 O7 114.75(8) 4_545 .
O7 Zn1 O7 113.79(12) 2 .
O3 Zn2 O2 109.58(9) 4 .
O3 Zn2 O6 103.07(8) 4 2
O2 Zn2 O6 111.87(8) . 2
O3 Zn2 O5 115.01(8) 4 .
O2 Zn2 O5 103.46(8) . .
O6 Zn2 O5 114.06(8) 2 .
O1 P1 O3 111.22(11) . .
O1 P1 O4 111.67(12) . .
O3 P1 O4 107.67(11) . .
O1 P1 O2 111.72(11) . .
O3 P1 O2 107.22(12) . .
O4 P1 O2 107.10(11) . .
O7 P2 O6 111.21(12) . .
O7 P2 O5 111.20(12) . .
O6 P2 O5 111.76(11) . .
O7 P2 O8 106.79(14) . .
O6 P2 O8 106.22(13) . .
O5 P2 O8 109.40(12) . .
P1 O2 Zn2 134.73(12) . .
P1 O3 Zn2 134.80(13) . 4_545
P1 O4 Zn1 130.62(12) . 3
P2 O5 Zn2 120.71(11) . .
P2 O6 Zn2 126.60(12) . 2
P2 O7 Zn1 122.40(12) . .
C10 O10 H10A 109.5 . .
C9 C7 C8 118.8(7) . .
C9 C7 C10 127.2(7) . .
C8 C7 C10 111.7(5) . .
C9 C7 H8'A 122.2 . .
C8 C7 H8'A 117.8 . .
C10 C7 H8'A 6.9 . .
C9 C8 C7 115.1(7) 5_566 .
C7 C9 C8 125.9(10) . 5_566
C7 C9 H9A 118.1 . .
C8 C9 H9A 116.0 5_566 .
O9 C10 O10 125.3(6) . .
O9 C10 C7 124.4(6) . .
O10 C10 C7 110.2(5) . .
O9 C10 H8'A 133.8 . .
O10 C10 H8'A 100.7 . .
C7 C10 H8'A 9.6 . .
C10' O9' H9'B 109.5 . .
C9' C7' C10' 120.5(7) . .
C7' C9' C8' 120.0(9) . 5_566
C7' C9' H9'A 121.3 . .
C8' C9' H9'A 118.8 5_566 .
O10' C10' O9' 124.1(6) . .
O10' C10' C7' 118.1(6) . .
O9' C10' C7' 117.8(6) . .
C3 N1 C5 111.4(3) . .
C3 N1 C1 111.1(3) . .
C5 N1 C1 110.5(3) . .
C2 N2 H2NA 109.6 . .
C2 N2 H2NB 109.5 . .
H2NA N2 H2NB 109.1 . .
C2 N2 H2NC 109.8 . .
H2NA N2 H2NC 109.4 . .
H2NB N2 H2NC 109.4 . .
C4 N3 H3NA 109.5 . .
C4 N3 H3NB 109.7 . .
H3NA N3 H3NB 109.1 . .
C4 N3 H3NC 109.7 . .
H3NA N3 H3NC 109.4 . .
H3NB N3 H3NC 109.5 . .
C6 N4 H4NA 109.6 . .
C6 N4 H4NB 109.5 . .
H4NA N4 H4NB 109.3 . .
C6 N4 H4NC 109.6 . .
H4NA N4 H4NC 109.4 . .
H4NB N4 H4NC 109.4 . .
N1 C1 C2 112.2(3) . .
N1 C1 H1A 109.4 . .
C2 C1 H1A 109.2 . .
N1 C1 H1B 109.2 . .
C2 C1 H1B 108.9 . .
H1A C1 H1B 107.8 . .
N2 C2 C1 110.5(3) . .
N2 C2 H2A 109.7 . .
C1 C2 H2A 109.7 . .
N2 C2 H2B 109.4 . .
C1 C2 H2B 109.4 . .
H2A C2 H2B 108.1 . .
N1 C3 C4 112.4(3) . .
N1 C3 H3A 109.4 . .
C4 C3 H3A 109.1 . .
N1 C3 H3B 109.2 . .
C4 C3 H3B 109.0 . .
H3A C3 H3B 107.5 . .
N3 C4 C3 111.4(3) . .
N3 C4 H4A 109.3 . .
C3 C4 H4A 109.4 . .
N3 C4 H4B 109.4 . .
C3 C4 H4B 109.4 . .
H4A C4 H4B 107.9 . .
N1 C5 C6 112.7(3) . .
N1 C5 H5A 109.1 . .
C6 C5 H5A 109.0 . .
N1 C5 H5B 109.1 . .
C6 C5 H5B 109.0 . .
H5A C5 H5B 107.8 . .
N4 C6 C5 111.2(3) . .
N4 C6 H6A 109.4 . .
C5 C6 H6A 109.5 . .
N4 C6 H6B 109.3 . .
C5 C6 H6B 109.3 . .
H6A C6 H6B 108.1 . .

loop_
_geom_bond_atom_site_label_1
_geom_bond_atom_site_label_2
_geom_bond_distance
_geom_bond_site_symmetry_2
Zn1 O4 1.943(2) 3_445
Zn1 O4 1.943(2) 4_545
Zn1 O7 1.956(2) 2
Zn1 O7 1.956(2) .
Zn2 O3 1.9416(19) 4
Zn2 O2 1.9478(19) .
Zn2 O6 1.9506(19) 2
Zn2 O5 1.960(2) .
P1 O1 1.519(2) .
P1 O3 1.5362(19) .
P1 O4 1.5394(19) .
P1 O2 1.544(2) .
P2 O7 1.519(2) .
P2 O6 1.520(2) .
P2 O5 1.525(2) .
P2 O8 1.556(2) .
O3 Zn2 1.9415(19) 4_545
O4 Zn1 1.943(2) 3
O6 Zn2 1.9505(19) 2
O9 C10 1.242(8) .
O10 C10 1.256(7) .
O10 H10A 0.8200 .
C7 C9 1.217(14) .
C7 C8 1.503(8) .
C7 C10 1.579(7) .
C7 H8'A 0.9319 .
C8 C9 1.388(15) 5_566
C9 C8 1.388(15) 5_566
C9 H9A 0.9365 .
C10 H8'A 0.6634 .
O9' C10' 1.266(7) .
O9' H9'B 0.8200 .
O10' C10' 1.250(7) .
C7' C9' 1.382(13) .
C7' C10' 1.498(9) .
C9' C8' 1.422(12) 5_566
C9' H9'A 0.9179 .
N1 C3 1.461(5) .
N1 C5 1.469(4) .
N1 C1 1.477(4) .
N2 C2 1.458(4) .
N2 H2NA 0.8917 .
N2 H2NB 0.8922 .
N2 H2NC 0.8886 .
N3 C4 1.462(5) .
N3 H3NA 0.8928 .
N3 H3NB 0.8917 .
N3 H3NC 0.8882 .
N4 C6 1.477(4) .
N4 H4NA 0.8903 .
N4 H4NB 0.8913 .
N4 H4NC 0.8900 .
C1 C2 1.508(6) .
C1 H1A 0.9687 .
C1 H1B 0.9725 .
C2 H2A 0.9695 .
C2 H2B 0.9712 .
C3 C4 1.521(5) .
C3 H3A 0.9708 .
C3 H3B 0.9736 .
C4 H4A 0.9728 .
C4 H4B 0.9679 .
C5 C6 1.505(4) .
C5 H5A 0.9700 .
C5 H5B 0.9698 .
C6 H6A 0.9686 .
C6 H6B 0.9708 .
